data_4001410
loop_
_publ_author_name
'Wang, Xin-Yi'
'Sevov, Slavi C.'

_publ_section_title
;
 Hydrogen-Bonded Host Frameworks of Cationic Metal Complexes and Anionic
 Disulfonate Linkers:&#x00A0; Effects of the Guest Molecules and the
 Charge of the Metal Complex
;
_journal_issue 20
_journal_name_full 'Chemistry of Materials'
_journal_page_first 4906
_journal_paper_doi 10.1021/cm071480x
_journal_volume 19
_journal_year 2007
_chemical_formula_sum 'C24 H47 Co2 N8 O17.5 S2'
_chemical_formula_weight 909.67
_chemical_name_common CoEnOx-BPDS-H2O
_chemical_name_systematic
; 
 ? 
;
_space_group_IT_number 4
_symmetry_cell_setting monoclinic
_symmetry_space_group_name_Hall 'P 2yb'
_symmetry_space_group_name_H-M 'P 1 21 1'
_atom_sites_solution_hydrogens geom
_atom_sites_solution_primary direct
_atom_sites_solution_secondary difmap
_audit_creation_method SHELXL-97
_cell_angle_alpha 90.00
_cell_angle_beta 96.0620(10)
_cell_angle_gamma 90.00
_cell_formula_units_Z 4
_cell_length_a 13.0907(2)
_cell_length_b 11.9219(2)
_cell_length_c 22.7569(3)
_cell_measurement_temperature 100(2)
_cell_volume 3531.72(9)
_computing_cell_refinement 'Bruker SMART'
_computing_data_collection 'Bruker SMART'
_computing_data_reduction 'Bruker SHELXTL-V5.1'
_computing_molecular_graphics Diomand
_computing_publication_material 'SHELXL-97 (Sheldrick, 1997)'
_computing_structure_refinement 'SHELXL-97 (Sheldrick, 1997)'
_computing_structure_solution 'SHELXS-97 (Sheldrick, 1990)'
_diffrn_ambient_temperature 100(2)
_diffrn_measured_fraction_theta_full 1.000
_diffrn_measured_fraction_theta_max 1.000
_diffrn_measurement_device_type 'CCD area detector'
_diffrn_measurement_method 'phi and omega scans'
_diffrn_radiation_monochromator graphite
_diffrn_radiation_source 'fine-focus sealed tube'
_diffrn_radiation_type MoK\a
_diffrn_radiation_wavelength 0.71073
_diffrn_reflns_av_R_equivalents 0.0355
_diffrn_reflns_av_sigmaI/netI 0.0393
_diffrn_reflns_limit_h_max 17
_diffrn_reflns_limit_h_min -17
_diffrn_reflns_limit_k_max 15
_diffrn_reflns_limit_k_min -15
_diffrn_reflns_limit_l_max 28
_diffrn_reflns_limit_l_min -29
_diffrn_reflns_number 58878
_diffrn_reflns_theta_full 27.50
_diffrn_reflns_theta_max 27.50
_diffrn_reflns_theta_min 0.90
_exptl_absorpt_coefficient_mu 1.146
_exptl_absorpt_correction_T_max 0.9139
_exptl_absorpt_correction_T_min 0.8379
_exptl_absorpt_correction_type multi-scan
_exptl_absorpt_process_details 'Blessing, R.H. (1995) Acta Cryst. A51, 33-38'
_exptl_crystal_colour red
_exptl_crystal_density_diffrn 1.711
_exptl_crystal_density_meas ?
_exptl_crystal_density_method 'not measured'
_exptl_crystal_description column
_exptl_crystal_F_000 1892
_exptl_crystal_size_max 0.16
_exptl_crystal_size_mid 0.14
_exptl_crystal_size_min 0.08
_refine_diff_density_max 1.387
_refine_diff_density_min -0.385
_refine_diff_density_rms 0.108
_refine_ls_abs_structure_details 'Flack H D (1983), Acta Cryst. A39, 876-881'
_refine_ls_abs_structure_Flack 0.011(7)
_refine_ls_extinction_method none
_refine_ls_goodness_of_fit_ref 1.057
_refine_ls_hydrogen_treatment mixed
_refine_ls_matrix_type full
_refine_ls_number_parameters 1007
_refine_ls_number_reflns 16195
_refine_ls_number_restraints 22
_refine_ls_restrained_S_all 1.057
_refine_ls_R_factor_all 0.0429
_refine_ls_R_factor_gt 0.0384
_refine_ls_shift/su_max 0.003
_refine_ls_shift/su_mean 0.000
_refine_ls_structure_factor_coef Fsqd
_refine_ls_weighting_details 'calc w=1/[\s^2^(Fo^2^)+(0.0530P)^2^+3.2602P] where P=(Fo^2^+2Fc^2^)/3'
_refine_ls_weighting_scheme calc
_refine_ls_wR_factor_gt 0.0935
_refine_ls_wR_factor_ref 0.0985
_reflns_number_gt 15096
_reflns_number_total 16195
_reflns_threshold_expression >2sigma(I)
_cod_data_source_file cm071480x-file002.cif
_cod_data_source_block CoEnOx-BPDS-H2O
_cod_depositor_comments
;
The following automatic conversions were performed:

'_exptl_crystal_density_meas' value 'not measured' was changed to '?'
- the value is perceived as not measured.

Automatic conversion script
Id: cif_fix_values 3008 2015-01-20 13:52:24Z robertas 
;
_cod_original_sg_symbol_H-M P2(1)
_cod_database_code 4001410

loop_
_symmetry_equiv_pos_as_xyz
'x, y, z'
'-x, y+1/2, -z'

loop_
_atom_site_label
_atom_site_type_symbol
_atom_site_fract_x
_atom_site_fract_y
_atom_site_fract_z
_atom_site_U_iso_or_equiv
_atom_site_adp_type
_atom_site_occupancy
_atom_site_symmetry_multiplicity
_atom_site_calc_flag
_atom_site_refinement_flags
Co1 Co 0.04572(3) 0.27560(3) 0.481164(19) 0.00587(9) Uani 1 1 d .
Co2 Co 0.54438(3) 0.58589(3) 0.478732(19) 0.00590(9) Uani 1 1 d .
Co3 Co 0.58953(3) 0.90631(4) 0.23640(2) 0.00935(10) Uani 1 1 d .
Co4 Co 0.10334(3) 0.98187(4) 0.23583(2) 0.00907(10) Uani 1 1 d .
N1 N 0.0210(2) 0.1274(2) 0.44769(12) 0.0083(5) Uani 1 1 d .
H1A H 0.0813 0.0979 0.4369 0.010 Uiso 1 1 calc R
H1B H -0.0029 0.0805 0.4753 0.010 Uiso 1 1 calc R
N2 N -0.0205(2) 0.3339(2) 0.40621(12) 0.0090(6) Uani 1 1 d .
H2A H -0.0843 0.3621 0.4115 0.011 Uiso 1 1 calc R
H2B H 0.0183 0.3910 0.3929 0.011 Uiso 1 1 calc R
N3 N -0.0813(2) 0.2753(3) 0.51705(12) 0.0083(5) Uani 1 1 d .
H3A H -0.1174 0.3399 0.5072 0.010 Uiso 1 1 calc R
H3B H -0.1209 0.2151 0.5034 0.010 Uiso 1 1 calc R
N4 N 0.1092(2) 0.2173(2) 0.55634(12) 0.0092(6) Uani 1 1 d .
H4A H 0.1502 0.1569 0.5498 0.011 Uiso 1 1 calc R
H4B H 0.1497 0.2718 0.5757 0.011 Uiso 1 1 calc R
N5 N 0.4171(2) 0.5863(3) 0.51447(12) 0.0094(5) Uani 1 1 d .
H5A H 0.3773 0.6460 0.5004 0.011 Uiso 1 1 calc R
H5B H 0.3813 0.5213 0.5048 0.011 Uiso 1 1 calc R
N6 N 0.6055(2) 0.6468(2) 0.55385(12) 0.0088(6) Uani 1 1 d .
H6A H 0.6467 0.5934 0.5736 0.011 Uiso 1 1 calc R
H6B H 0.6457 0.7077 0.5471 0.011 Uiso 1 1 calc R
N7 N 0.4794(2) 0.5271(2) 0.40376(12) 0.0083(5) Uani 1 1 d .
H7A H 0.5197 0.4716 0.3901 0.010 Uiso 1 1 calc R
H7B H 0.4165 0.4966 0.4091 0.010 Uiso 1 1 calc R
N8 N 0.5170(2) 0.7332(2) 0.44499(13) 0.0091(5) Uani 1 1 d .
H8A H 0.4932 0.7800 0.4727 0.011 Uiso 1 1 calc R
H8B H 0.5764 0.7634 0.4335 0.011 Uiso 1 1 calc R
N9 N 0.4483(2) 0.8535(3) 0.21847(13) 0.0130(6) Uani 1 1 d .
H9A H 0.4100 0.8731 0.2485 0.016 Uiso 1 1 calc R
H9B H 0.4190 0.8861 0.1841 0.016 Uiso 1 1 calc R
N10 N 0.6318(2) 0.7590(2) 0.21139(13) 0.0131(6) Uani 1 1 d .
H10A H 0.6825 0.7663 0.1866 0.016 Uiso 1 1 calc R
H10B H 0.6576 0.7178 0.2438 0.016 Uiso 1 1 calc R
N11 N 0.5394(2) 1.0519(2) 0.25941(13) 0.0116(6) Uani 1 1 d .
H11A H 0.4873 1.0428 0.2831 0.014 Uiso 1 1 calc R
H11B H 0.5916 1.0917 0.2801 0.014 Uiso 1 1 calc R
N12 N 0.5982(2) 0.9722(2) 0.15840(13) 0.0131(6) Uani 1 1 d .
H12A H 0.6620 0.9586 0.1463 0.016 Uiso 1 1 calc R
H12B H 0.5494 0.9408 0.1313 0.016 Uiso 1 1 calc R
N13 N 0.0839(2) 1.1458(3) 0.23506(13) 0.0172(6) Uani 1 1 d .
H13A H 0.0233 1.1631 0.2501 0.021 Uiso 1 1 calc R
H13B H 0.1368 1.1791 0.2587 0.021 Uiso 1 1 calc R
N14 N 0.1179(2) 0.9982(3) 0.15185(13) 0.0172(6) Uani 1 1 d .
H14A H 0.1681 0.9506 0.1412 0.021 Uiso 1 1 calc R
H14B H 0.0571 0.9802 0.1298 0.021 Uiso 1 1 calc R
N15 N -0.0430(2) 0.9555(3) 0.22363(14) 0.0156(6) Uani 1 1 d .
H15A H -0.0725 0.9726 0.2575 0.019 Uiso 1 1 calc R
H15B H -0.0722 1.0005 0.1936 0.019 Uiso 1 1 calc R
N16 N 0.1180(2) 0.8185(3) 0.23639(15) 0.0177(7) Uani 1 1 d .
H16A H 0.1380 0.7941 0.2010 0.021 Uiso 1 1 calc R
H16B H 0.1668 0.7967 0.2663 0.021 Uiso 1 1 calc R
S1 S 1.18772(6) 0.52534(7) 0.31554(4) 0.01002(16) Uani 1 1 d .
S2 S 0.63725(7) 0.49384(9) -0.05940(4) 0.01888(19) Uani 1 1 d .
S3 S 0.85599(7) 1.04534(8) 1.06309(4) 0.0207(2) Uani 1 1 d .
S4 S 0.32207(6) 0.84087(7) 0.69376(4) 0.01034(17) Uani 1 1 d .
C1 C 1.1030(3) 0.5001(3) 0.25038(15) 0.0103(7) Uani 1 1 d .
C2 C 1.1333(3) 0.5315(3) 0.19564(15) 0.0137(7) Uani 1 1 d .
H2 H 1.2012 0.5575 0.1928 0.016 Uiso 1 1 calc R
C3 C 1.0062(3) 0.4567(3) 0.25375(16) 0.0155(7) Uani 1 1 d .
H3 H 0.9863 0.4341 0.2909 0.019 Uiso 1 1 calc R
C4 C 1.0632(3) 0.5244(3) 0.14539(16) 0.0152(7) Uani 1 1 d .
H4 H 1.0825 0.5489 0.1084 0.018 Uiso 1 1 calc R
C5 C 0.9374(3) 0.4457(3) 0.20324(17) 0.0158(7) Uani 1 1 d .
H5 H 0.8717 0.4136 0.2059 0.019 Uiso 1 1 calc R
C6 C 0.9644(3) 0.4815(3) 0.14874(16) 0.0138(7) Uani 1 1 d .
C7 C 0.8873(3) 0.4791(3) 0.09568(15) 0.0149(7) Uani 1 1 d .
C8 C 0.8733(3) 0.5755(3) 0.06089(16) 0.0188(7) Uani 1 1 d .
H8 H 0.9164 0.6387 0.0694 0.023 Uiso 1 1 calc R
C9 C 0.8260(3) 0.3858(3) 0.08135(16) 0.0179(8) Uani 1 1 d .
H9 H 0.8351 0.3197 0.1046 0.022 Uiso 1 1 calc R
C10 C 0.7967(3) 0.5793(3) 0.01404(16) 0.0206(8) Uani 1 1 d .
H10 H 0.7861 0.6459 -0.0088 0.025 Uiso 1 1 calc R
C11 C 0.7511(3) 0.3887(3) 0.03296(16) 0.0185(7) Uani 1 1 d .
H11 H 0.7110 0.3240 0.0224 0.022 Uiso 1 1 calc R
C12 C 0.7357(3) 0.4861(3) 0.00047(15) 0.0158(7) Uani 1 1 d .
C13 C 0.7645(3) 1.0071(3) 1.00323(15) 0.0172(7) Uani 1 1 d .
C14 C 0.6682(3) 1.0574(3) 0.99644(16) 0.0204(8) Uani 1 1 d .
H14 H 0.6504 1.1111 1.0245 0.024 Uiso 1 1 calc R
C15 C 0.7900(3) 0.9276(4) 0.96304(16) 0.0212(8) Uani 1 1 d .
H15 H 0.8552 0.8918 0.9682 0.025 Uiso 1 1 calc R
C16 C 0.5979(3) 1.0292(3) 0.94848(16) 0.0176(7) Uani 1 1 d .
H16 H 0.5320 1.0634 0.9440 0.021 Uiso 1 1 calc R
C17 C 0.7197(3) 0.9002(3) 0.91503(16) 0.0196(7) Uani 1 1 d .
H17 H 0.7375 0.8460 0.8873 0.023 Uiso 1 1 calc R
C18 C 0.6238(3) 0.9513(3) 0.90718(15) 0.0144(7) Uani 1 1 d .
C19 C 0.5490(3) 0.9231(3) 0.85500(16) 0.0141(7) Uani 1 1 d .
C20 C 0.5818(3) 0.9192(3) 0.79867(16) 0.0146(7) Uani 1 1 d .
H20 H 0.6523 0.9309 0.7940 0.017 Uiso 1 1 calc R
C21 C 0.4451(3) 0.9049(3) 0.86112(16) 0.0160(7) Uani 1 1 d .
H21 H 0.4217 0.9078 0.8992 0.019 Uiso 1 1 calc R
C22 C 0.5121(2) 0.8982(3) 0.74906(16) 0.0126(7) Uani 1 1 d .
H22 H 0.5350 0.8969 0.7108 0.015 Uiso 1 1 calc R
C23 C 0.3763(3) 0.8829(3) 0.81231(16) 0.0152(7) Uani 1 1 d .
H23 H 0.3060 0.8702 0.8170 0.018 Uiso 1 1 calc R
C24 C 0.4094(2) 0.8792(3) 0.75586(16) 0.0114(7) Uani 1 1 d .
C25 C -0.0561(3) 0.1363(3) 0.39509(15) 0.0113(7) Uani 1 1 d .
H25A H -0.1263 0.1413 0.4074 0.014 Uiso 1 1 calc R
H25B H -0.0526 0.0696 0.3694 0.014 Uiso 1 1 calc R
C26 C -0.0307(3) 0.2414(3) 0.36234(15) 0.0116(7) Uani 1 1 d .
H26A H 0.0344 0.2314 0.3444 0.014 Uiso 1 1 calc R
H26B H -0.0861 0.2583 0.3305 0.014 Uiso 1 1 calc R
C27 C 0.0277(3) 0.1826(3) 0.59319(16) 0.0111(7) Uani 1 1 d .
H27A H 0.0548 0.1815 0.6355 0.013 Uiso 1 1 calc R
H27B H 0.0023 0.1067 0.5818 0.013 Uiso 1 1 calc R
C28 C -0.0578(2) 0.2677(3) 0.58255(15) 0.0114(7) Uani 1 1 d .
H28A H -0.1192 0.2429 0.6010 0.014 Uiso 1 1 calc R
H28B H -0.0356 0.3415 0.5993 0.014 Uiso 1 1 calc R
C29 C 0.1644(2) 0.4613(3) 0.49457(15) 0.0085(6) Uani 1 1 d .
C30 C 0.2285(2) 0.3706(3) 0.46653(14) 0.0074(6) Uani 1 1 d .
C31 C 0.4395(2) 0.5950(3) 0.57979(15) 0.0112(7) Uani 1 1 d .
H31A H 0.4624 0.5217 0.5969 0.013 Uiso 1 1 calc R
H31B H 0.3774 0.6190 0.5978 0.013 Uiso 1 1 calc R
C32 C 0.5235(3) 0.6812(3) 0.59070(16) 0.0115(7) Uani 1 1 d .
H32A H 0.4974 0.7567 0.5791 0.014 Uiso 1 1 calc R
H32B H 0.5504 0.6827 0.6330 0.014 Uiso 1 1 calc R
C33 C 0.6633(2) 0.4007(3) 0.49204(14) 0.0087(6) Uani 1 1 d .
C34 C 0.7273(2) 0.4913(3) 0.46350(14) 0.0084(6) Uani 1 1 d .
C35 C 0.4384(3) 0.7228(3) 0.39290(15) 0.0120(7) Uani 1 1 d .
H35A H 0.4394 0.7898 0.3673 0.014 Uiso 1 1 calc R
H35B H 0.3689 0.7151 0.4058 0.014 Uiso 1 1 calc R
C36 C 0.4663(2) 0.6196(3) 0.36018(15) 0.0111(7) Uani 1 1 d .
H36A H 0.4111 0.6011 0.3285 0.013 Uiso 1 1 calc R
H36B H 0.5308 0.6319 0.3420 0.013 Uiso 1 1 calc R
C37 C 0.6779(3) 0.8638(3) 0.34585(15) 0.0101(7) Uani 1 1 d .
C38 C 0.7633(2) 0.9098(3) 0.31006(15) 0.0120(7) Uani 1 1 d .
C39 C 0.4494(3) 0.7303(3) 0.21182(17) 0.0189(8) Uani 1 1 d .
H39A H 0.3853 0.7046 0.1888 0.023 Uiso 1 1 calc R
H39B H 0.4547 0.6938 0.2511 0.023 Uiso 1 1 calc R
C40 C 0.5411(3) 0.7003(3) 0.18003(18) 0.0192(8) Uani 1 1 d .
H40A H 0.5522 0.6181 0.1809 0.023 Uiso 1 1 calc R
H40B H 0.5302 0.7249 0.1383 0.023 Uiso 1 1 calc R
C41 C 0.5010(3) 1.1128(3) 0.20469(16) 0.0145(7) Uani 1 1 d .
H41A H 0.4928 1.1936 0.2130 0.017 Uiso 1 1 calc R
H41B H 0.4339 1.0822 0.1880 0.017 Uiso 1 1 calc R
C42 C 0.5807(3) 1.0956(3) 0.16236(16) 0.0154(7) Uani 1 1 d .
H42A H 0.5561 1.1263 0.1230 0.018 Uiso 1 1 calc R
H42B H 0.6454 1.1342 0.1770 0.018 Uiso 1 1 calc R
C43 C 0.1898(2) 0.9973(3) 0.34784(15) 0.0104(6) Uani 1 1 d .
C44 C 0.2788(2) 0.9945(3) 0.30805(15) 0.0121(6) Uani 1 1 d .
C45 C 0.0816(4) 1.1898(4) 0.1740(2) 0.0307(10) Uani 1 1 d .
H45A H 0.1088 1.2673 0.1747 0.037 Uiso 1 1 calc R
H45B H 0.0101 1.1910 0.1548 0.037 Uiso 1 1 calc R
C46 C 0.1458(4) 1.1156(4) 0.1406(2) 0.0345(11) Uani 1 1 d .
H46A H 0.1335 1.1322 0.0978 0.041 Uiso 1 1 calc R
H46B H 0.2194 1.1282 0.1536 0.041 Uiso 1 1 calc R
C47 C 0.0168(3) 0.7705(4) 0.24582(17) 0.0202(8) Uani 1 1 d .
H47A H 0.0047 0.7768 0.2879 0.024 Uiso 1 1 calc R
H47B H 0.0136 0.6903 0.2344 0.024 Uiso 1 1 calc R
C48 C -0.0610(3) 0.8357(3) 0.20821(17) 0.0175(7) Uani 1 1 d .
H48A H -0.1312 0.8131 0.2159 0.021 Uiso 1 1 calc R
H48B H -0.0535 0.8230 0.1659 0.021 Uiso 1 1 calc R
O1 O 1.21201(19) 0.6439(2) 0.31504(11) 0.0150(5) Uani 1 1 d .
O2 O 1.13131(18) 0.4916(2) 0.36414(11) 0.0143(5) Uani 1 1 d .
O3 O 1.27831(18) 0.4559(2) 0.31011(11) 0.0130(5) Uani 1 1 d .
O4 O 0.5490(2) 0.4334(3) -0.04156(14) 0.0354(8) Uani 1 1 d .
O5 O 0.6766(2) 0.4391(3) -0.11000(12) 0.0261(6) Uani 1 1 d .
O6 O 0.6179(2) 0.6122(2) -0.06995(13) 0.0286(7) Uani 1 1 d .
O7 O 0.7982(2) 1.0834(3) 1.11048(13) 0.0356(8) Uani 1 1 d .
O8 O 0.9141(2) 0.9440(3) 1.07837(13) 0.0286(7) Uani 1 1 d .
O9 O 0.9214(3) 1.1326(3) 1.04317(16) 0.0383(8) Uani 1 1 d .
O10 O 0.30283(19) 0.7209(2) 0.70187(11) 0.0144(5) Uani 1 1 d .
O11 O 0.37416(19) 0.8648(2) 0.64216(11) 0.0148(5) Uani 1 1 d .
O12 O 0.22925(17) 0.9072(2) 0.69800(11) 0.0140(5) Uani 1 1 d .
O13 O 0.07447(17) 0.42671(19) 0.50587(10) 0.0078(5) Uani 1 1 d .
O14 O 0.17814(16) 0.2798(2) 0.45171(10) 0.0090(5) Uani 1 1 d .
O15 O 0.19728(17) 0.55636(19) 0.50327(11) 0.0109(5) Uani 1 1 d .
O16 O 0.31889(16) 0.38592(19) 0.45948(11) 0.0100(5) Uani 1 1 d .
O17 O 0.57436(17) 0.43525(19) 0.50412(10) 0.0079(5) Uani 1 1 d .
O18 O 0.67709(16) 0.5819(2) 0.44918(10) 0.0085(4) Uani 1 1 d .
O19 O 0.69712(17) 0.3056(2) 0.50072(11) 0.0118(5) Uani 1 1 d .
O20 O 0.81820(17) 0.4757(2) 0.45689(10) 0.0101(5) Uani 1 1 d .
O21 O 0.58944(18) 0.8560(2) 0.31571(10) 0.0121(5) Uani 1 1 d .
O22 O 0.72901(17) 0.9458(2) 0.25794(11) 0.0118(5) Uani 1 1 d .
O23 O 0.85358(18) 0.9090(2) 0.33048(11) 0.0163(5) Uani 1 1 d .
O24 O 0.69718(18) 0.8383(2) 0.39788(11) 0.0134(5) Uani 1 1 d .
O25 O 0.36865(18) 0.9905(2) 0.32955(11) 0.0167(5) Uani 1 1 d .
O26 O 0.20657(18) 1.0120(2) 0.40111(11) 0.0137(5) Uani 1 1 d .
O27 O 0.10042(18) 0.9847(2) 0.31887(10) 0.0150(5) Uani 1 1 d .
O28 O 0.24930(17) 0.9957(2) 0.25228(11) 0.0163(5) Uani 1 1 d .
O1W O 0.2670(2) 1.1345(2) 0.68275(13) 0.0196(6) Uani 1 1 d D
O2W O 1.2345(2) 0.2343(2) 0.32912(12) 0.0169(5) Uani 1 1 d D
O3W O 0.7375(2) 0.8023(3) 1.10984(12) 0.0260(6) Uani 1 1 d D
O4W O 0.7875(2) 0.2494(3) 0.87097(14) 0.0318(7) Uani 1 1 d D
O5W O 0.8567(2) 0.1850(2) 0.22212(13) 0.0241(6) Uani 1 1 d D
O6W O 0.5778(2) 0.7458(3) 0.02743(13) 0.0283(7) Uani 1 1 d D
O7W O 0.9508(3) 0.2754(3) 0.95310(15) 0.0413(8) Uani 1 1 d D
H101 H 0.253(4) 1.0564(19) 0.684(2) 0.048(4) Uiso 1 1 d D
H102 H 0.294(4) 1.143(4) 0.6457(14) 0.048(4) Uiso 1 1 d D
H201 H 1.257(4) 0.305(3) 0.319(2) 0.048(4) Uiso 1 1 d D
H202 H 1.215(4) 0.235(4) 0.3671(12) 0.048(4) Uiso 1 1 d D
H301 H 0.694(3) 0.778(5) 1.0772(15) 0.048(4) Uiso 1 1 d D
H302 H 0.797(2) 0.835(5) 1.099(2) 0.048(4) Uiso 1 1 d D
H401 H 0.841(3) 0.253(5) 0.9041(16) 0.048(4) Uiso 1 1 d D
H402 H 0.733(3) 0.291(4) 0.888(2) 0.048(4) Uiso 1 1 d D
H501 H 0.808(3) 0.201(5) 0.2497(16) 0.048(4) Uiso 1 1 d D
H502 H 0.817(3) 0.164(5) 0.1863(13) 0.048(4) Uiso 1 1 d D
H601 H 0.533(3) 0.806(3) 0.026(2) 0.048(4) Uiso 1 1 d D
H602 H 0.572(4) 0.709(4) -0.0091(14) 0.048(4) Uiso 1 1 d D
H701 H 1.004(3) 0.329(3) 0.966(2) 0.048(4) Uiso 1 1 d D
H702 H 0.946(4) 0.231(4) 0.9890(15) 0.048(4) Uiso 1 1 d D

loop_
_atom_site_aniso_label
_atom_site_aniso_U_11
_atom_site_aniso_U_22
_atom_site_aniso_U_33
_atom_site_aniso_U_23
_atom_site_aniso_U_13
_atom_site_aniso_U_12
Co1 0.00565(19) 0.0045(2) 0.0076(2) -0.00045(16) 0.00146(15) -0.00016(15)
Co2 0.00571(18) 0.0047(2) 0.0075(2) 0.00013(16) 0.00167(15) 0.00016(15)
Co3 0.01024(19) 0.0088(2) 0.0088(2) -0.00008(17) -0.00009(16) -0.00076(17)
Co4 0.00913(19) 0.0100(2) 0.0081(2) 0.00027(17) 0.00086(16) 0.00162(16)
N1 0.0111(12) 0.0058(13) 0.0087(13) -0.0009(11) 0.0036(10) 0.0006(10)
N2 0.0093(12) 0.0097(14) 0.0082(13) 0.0002(11) 0.0012(11) -0.0018(10)
N3 0.0077(12) 0.0086(13) 0.0090(13) 0.0006(11) 0.0022(10) 0.0016(11)
N4 0.0083(12) 0.0090(14) 0.0104(14) 0.0006(11) 0.0018(11) 0.0013(10)
N5 0.0085(12) 0.0079(13) 0.0120(14) 0.0002(12) 0.0014(10) -0.0008(11)
N6 0.0091(12) 0.0071(13) 0.0103(14) 0.0002(11) 0.0019(10) -0.0010(10)
N7 0.0090(12) 0.0059(13) 0.0100(13) -0.0004(11) 0.0012(10) 0.0000(10)
N8 0.0075(12) 0.0078(13) 0.0122(14) -0.0011(11) 0.0031(11) 0.0026(10)
N9 0.0118(13) 0.0149(15) 0.0119(14) 0.0013(12) -0.0001(11) -0.0014(11)
N10 0.0134(13) 0.0122(14) 0.0140(14) -0.0007(12) 0.0023(11) -0.0005(11)
N11 0.0107(12) 0.0116(14) 0.0124(14) -0.0014(11) 0.0015(10) -0.0005(10)
N12 0.0142(13) 0.0138(15) 0.0110(14) -0.0007(11) 0.0004(11) 0.0008(11)
N13 0.0207(14) 0.0158(16) 0.0152(15) -0.0015(12) 0.0027(12) -0.0005(12)
N14 0.0159(13) 0.0196(16) 0.0158(15) -0.0022(13) 0.0006(11) 0.0014(12)
N15 0.0133(13) 0.0179(16) 0.0156(15) 0.0004(12) 0.0014(11) 0.0003(11)
N16 0.0169(14) 0.0161(16) 0.0199(16) 0.0009(12) 0.0007(12) 0.0017(12)
S1 0.0094(3) 0.0101(4) 0.0106(4) 0.0008(3) 0.0012(3) -0.0010(3)
S2 0.0164(4) 0.0234(5) 0.0155(4) -0.0042(4) -0.0047(3) 0.0024(4)
S3 0.0195(4) 0.0246(5) 0.0175(4) -0.0023(4) -0.0002(3) -0.0020(4)
S4 0.0105(4) 0.0090(4) 0.0118(4) 0.0023(3) 0.0022(3) 0.0005(3)
C1 0.0154(15) 0.0057(16) 0.0091(15) -0.0008(12) -0.0013(12) 0.0004(12)
C2 0.0122(15) 0.0138(17) 0.0151(17) 0.0024(14) 0.0017(13) 0.0008(13)
C3 0.0219(17) 0.0140(17) 0.0106(17) 0.0045(13) 0.0023(14) -0.0027(13)
C4 0.0158(16) 0.0164(17) 0.0140(17) 0.0015(14) 0.0045(13) 0.0003(13)
C5 0.0156(16) 0.0154(17) 0.0159(18) -0.0005(14) -0.0006(14) -0.0038(13)
C6 0.0153(15) 0.0107(16) 0.0148(17) -0.0035(14) -0.0018(13) 0.0036(13)
C7 0.0131(14) 0.0199(18) 0.0116(16) -0.0033(14) 0.0011(12) 0.0035(14)
C8 0.0204(17) 0.0161(18) 0.0191(18) 0.0012(15) -0.0023(14) -0.0031(14)
C9 0.0203(17) 0.0175(19) 0.0156(17) 0.0027(14) 0.0003(14) 0.0014(14)
C10 0.0242(18) 0.0207(19) 0.0157(17) 0.0012(16) -0.0038(14) 0.0003(16)
C11 0.0214(17) 0.0178(19) 0.0161(18) -0.0041(14) 0.0014(14) -0.0013(14)
C12 0.0142(15) 0.0210(18) 0.0115(16) -0.0052(15) -0.0018(13) 0.0024(14)
C13 0.0193(16) 0.024(2) 0.0081(16) 0.0047(14) -0.0016(13) -0.0020(14)
C14 0.0263(18) 0.021(2) 0.0142(17) -0.0023(15) 0.0023(14) 0.0041(15)
C15 0.0187(17) 0.029(2) 0.0154(18) 0.0014(16) -0.0001(14) 0.0065(15)
C16 0.0189(16) 0.0173(18) 0.0164(17) 0.0023(14) 0.0012(14) 0.0039(14)
C17 0.0258(18) 0.022(2) 0.0116(16) -0.0038(15) 0.0050(14) 0.0060(16)
C18 0.0164(16) 0.0172(17) 0.0102(16) 0.0043(14) 0.0036(13) -0.0029(13)
C19 0.0170(15) 0.0107(17) 0.0146(17) 0.0004(13) 0.0014(13) 0.0014(13)
C20 0.0122(15) 0.0161(18) 0.0159(17) 0.0037(15) 0.0036(13) -0.0025(13)
C21 0.0197(16) 0.0164(17) 0.0129(16) 0.0038(14) 0.0055(13) 0.0058(14)
C22 0.0136(15) 0.0126(17) 0.0123(16) 0.0028(14) 0.0040(12) -0.0010(13)
C23 0.0149(15) 0.0135(18) 0.0183(18) 0.0035(14) 0.0067(13) 0.0017(13)
C24 0.0121(15) 0.0094(16) 0.0122(16) 0.0016(13) -0.0006(13) 0.0012(12)
C25 0.0102(14) 0.0127(17) 0.0109(16) -0.0022(13) 0.0006(13) -0.0013(12)
C26 0.0138(15) 0.0119(16) 0.0087(16) -0.0021(13) 0.0000(13) -0.0023(13)
C27 0.0118(15) 0.0113(17) 0.0105(16) 0.0027(13) 0.0033(13) 0.0011(12)
C28 0.0097(14) 0.0163(17) 0.0087(15) -0.0005(14) 0.0034(12) 0.0008(13)
C29 0.0054(13) 0.0112(17) 0.0085(15) 0.0006(12) -0.0002(12) 0.0000(12)
C30 0.0095(14) 0.0048(14) 0.0077(15) 0.0010(12) 0.0001(12) -0.0009(11)
C31 0.0113(14) 0.0130(17) 0.0099(16) -0.0008(13) 0.0037(12) -0.0008(13)
C32 0.0130(15) 0.0100(16) 0.0117(16) -0.0035(13) 0.0024(13) -0.0023(12)
C33 0.0094(13) 0.0086(15) 0.0077(15) -0.0013(13) -0.0002(11) -0.0027(12)
C34 0.0093(14) 0.0081(14) 0.0077(15) -0.0021(13) 0.0008(11) -0.0002(12)
C35 0.0134(15) 0.0116(17) 0.0111(16) 0.0000(13) 0.0016(13) 0.0028(13)
C36 0.0094(14) 0.0129(17) 0.0106(16) 0.0020(13) -0.0004(12) -0.0004(12)
C37 0.0126(15) 0.0060(15) 0.0121(17) -0.0012(13) 0.0032(13) 0.0020(12)
C38 0.0142(15) 0.0098(15) 0.0118(15) -0.0032(13) 0.0001(12) -0.0019(13)
C39 0.0178(16) 0.0144(18) 0.0235(19) 0.0040(15) -0.0026(14) -0.0047(13)
C40 0.0209(18) 0.0141(18) 0.0228(19) -0.0046(15) 0.0024(15) -0.0050(14)
C41 0.0171(16) 0.0086(16) 0.0169(17) 0.0004(13) -0.0031(13) 0.0002(12)
C42 0.0176(16) 0.0115(16) 0.0164(17) 0.0007(13) -0.0016(13) -0.0014(13)
C43 0.0107(14) 0.0082(16) 0.0125(16) 0.0019(13) 0.0021(12) 0.0004(12)
C44 0.0132(15) 0.0119(16) 0.0118(16) 0.0009(13) 0.0039(12) 0.0044(13)
C45 0.048(3) 0.020(2) 0.025(2) 0.0031(17) 0.008(2) 0.0052(19)
C46 0.059(3) 0.025(2) 0.021(2) 0.0039(17) 0.012(2) -0.006(2)
C47 0.0178(17) 0.0211(19) 0.0225(19) 0.0006(16) 0.0058(14) -0.0020(15)
C48 0.0171(16) 0.0162(18) 0.0200(18) -0.0053(15) 0.0051(14) -0.0026(14)
O1 0.0206(12) 0.0101(12) 0.0140(12) -0.0020(10) -0.0003(10) -0.0015(10)
O2 0.0130(11) 0.0200(13) 0.0106(11) 0.0029(11) 0.0040(9) -0.0028(10)
O3 0.0100(11) 0.0139(13) 0.0155(12) 0.0012(10) 0.0022(9) 0.0007(9)
O4 0.0213(14) 0.052(2) 0.0323(17) 0.0048(15) -0.0016(12) -0.0059(14)
O5 0.0225(13) 0.0351(17) 0.0197(14) -0.0101(12) -0.0022(11) 0.0050(12)
O6 0.0349(15) 0.0256(16) 0.0223(15) -0.0057(12) -0.0111(12) 0.0085(12)
O7 0.0280(15) 0.053(2) 0.0256(15) -0.0165(16) 0.0020(12) -0.0047(15)
O8 0.0275(14) 0.0309(16) 0.0257(15) -0.0026(13) -0.0046(12) 0.0011(12)
O9 0.0370(17) 0.0354(19) 0.0426(19) 0.0027(15) 0.0044(15) -0.0103(15)
O10 0.0163(12) 0.0073(12) 0.0196(13) 0.0034(10) 0.0019(10) -0.0011(9)
O11 0.0145(11) 0.0191(13) 0.0114(12) 0.0018(10) 0.0034(10) -0.0009(10)
O12 0.0111(11) 0.0131(12) 0.0185(13) 0.0004(11) 0.0044(9) 0.0018(10)
O13 0.0073(10) 0.0059(11) 0.0104(11) -0.0006(9) 0.0018(8) -0.0011(8)
O14 0.0090(10) 0.0058(11) 0.0124(11) -0.0018(9) 0.0022(9) -0.0006(9)
O15 0.0093(10) 0.0054(11) 0.0182(12) -0.0044(9) 0.0024(9) -0.0007(8)
O16 0.0073(10) 0.0076(12) 0.0156(12) -0.0009(9) 0.0032(9) 0.0005(8)
O17 0.0059(10) 0.0066(11) 0.0115(12) 0.0015(9) 0.0028(9) 0.0000(8)
O18 0.0088(10) 0.0067(11) 0.0102(11) 0.0011(9) 0.0021(8) 0.0012(9)
O19 0.0099(11) 0.0057(11) 0.0200(13) 0.0011(9) 0.0020(10) 0.0011(9)
O20 0.0092(10) 0.0085(12) 0.0130(12) -0.0003(9) 0.0029(9) 0.0001(9)
O21 0.0106(11) 0.0163(13) 0.0096(11) 0.0017(10) 0.0019(9) 0.0009(9)
O22 0.0118(10) 0.0111(11) 0.0127(12) 0.0001(9) 0.0027(9) 0.0002(9)
O23 0.0133(11) 0.0188(13) 0.0167(12) -0.0006(11) 0.0006(9) -0.0044(10)
O24 0.0130(11) 0.0148(12) 0.0121(12) 0.0038(10) 0.0004(9) 0.0006(9)
O25 0.0117(11) 0.0236(14) 0.0144(12) -0.0013(11) -0.0005(9) 0.0044(10)
O26 0.0136(11) 0.0154(13) 0.0120(12) 0.0004(10) 0.0013(9) -0.0015(9)
O27 0.0107(11) 0.0257(14) 0.0089(11) -0.0003(11) 0.0021(9) -0.0019(10)
O28 0.0127(11) 0.0238(14) 0.0128(12) -0.0018(11) 0.0025(9) 0.0040(10)
O1W 0.0256(14) 0.0120(13) 0.0211(14) -0.0004(11) 0.0011(11) -0.0033(11)
O2W 0.0183(12) 0.0108(12) 0.0221(14) -0.0003(10) 0.0043(11) -0.0018(10)
O3W 0.0216(13) 0.0378(18) 0.0190(14) -0.0036(12) 0.0040(11) -0.0015(12)
O4W 0.0368(16) 0.0302(17) 0.0293(16) -0.0017(13) 0.0075(13) 0.0034(14)
O5W 0.0210(13) 0.0220(15) 0.0290(15) -0.0059(12) 0.0006(12) 0.0004(11)
O6W 0.0336(15) 0.0278(17) 0.0231(15) -0.0038(12) 0.0009(12) 0.0002(13)
O7W 0.0411(18) 0.045(2) 0.0365(19) 0.0014(17) -0.0015(15) -0.0024(16)

loop_
_atom_type_symbol
_atom_type_description
_atom_type_scat_dispersion_real
_atom_type_scat_dispersion_imag
_atom_type_scat_source
C C 0.0033 0.0016 'International Tables Vol C Tables 4.2.6.8 and 6.1.1.4'
H H 0.0000 0.0000 'International Tables Vol C Tables 4.2.6.8 and 6.1.1.4'
N N 0.0061 0.0033 'International Tables Vol C Tables 4.2.6.8 and 6.1.1.4'
O O 0.0106 0.0060 'International Tables Vol C Tables 4.2.6.8 and 6.1.1.4'
S S 0.1246 0.1234 'International Tables Vol C Tables 4.2.6.8 and 6.1.1.4'
Co Co 0.3494 0.9721 'International Tables Vol C Tables 4.2.6.8 and 6.1.1.4'

loop_
_geom_angle_atom_site_label_1
_geom_angle_atom_site_label_2
_geom_angle_atom_site_label_3
_geom_angle
O13 Co1 O14 85.47(10)
O13 Co1 N3 91.68(11)
O14 Co1 N3 175.16(11)
O13 Co1 N1 173.65(11)
O14 Co1 N1 90.34(11)
N3 Co1 N1 92.82(12)
O13 Co1 N4 91.45(11)
O14 Co1 N4 89.93(11)
N3 Co1 N4 86.23(11)
N1 Co1 N4 93.32(12)
O13 Co1 N2 88.68(11)
O14 Co1 N2 91.13(11)
N3 Co1 N2 92.72(12)
N1 Co1 N2 86.63(12)
N4 Co1 N2 178.94(12)
O17 Co2 O18 85.34(10)
O17 Co2 N5 91.93(11)
O18 Co2 N5 175.34(10)
O17 Co2 N8 174.07(12)
O18 Co2 N8 91.15(11)
N5 Co2 N8 91.88(12)
O17 Co2 N6 91.86(11)
O18 Co2 N6 90.77(11)
N5 Co2 N6 85.53(12)
N8 Co2 N6 92.97(12)
O17 Co2 N7 89.04(11)
O18 Co2 N7 90.68(11)
N5 Co2 N7 93.06(12)
N8 Co2 N7 86.21(12)
N6 Co2 N7 178.35(12)
O22 Co3 O21 85.99(10)
O22 Co3 N10 90.24(11)
O21 Co3 N10 91.24(12)
O22 Co3 N11 92.97(11)
O21 Co3 N11 89.53(12)
N10 Co3 N11 176.74(11)
O22 Co3 N9 174.86(12)
O21 Co3 N9 90.06(11)
N10 Co3 N9 86.55(12)
N11 Co3 N9 90.29(12)
O22 Co3 N12 89.32(11)
O21 Co3 N12 173.71(12)
N10 Co3 N12 92.97(13)
N11 Co3 N12 86.52(12)
N9 Co3 N12 94.85(12)
O27 Co4 O28 85.89(10)
O27 Co4 N15 91.27(12)
O28 Co4 N15 174.73(13)
O27 Co4 N14 171.92(13)
O28 Co4 N14 89.10(11)
N15 Co4 N14 94.20(13)
O27 Co4 N16 91.36(13)
O28 Co4 N16 89.41(12)
N15 Co4 N16 86.22(13)
N14 Co4 N16 94.93(14)
O27 Co4 N13 88.56(13)
O28 Co4 N13 92.35(12)
N15 Co4 N13 92.01(13)
N14 Co4 N13 85.31(13)
N16 Co4 N13 178.23(13)
C25 N1 Co1 108.8(2)
C25 N1 H1A 109.9
Co1 N1 H1A 109.9
C25 N1 H1B 109.9
Co1 N1 H1B 109.9
H1A N1 H1B 108.3
C26 N2 Co1 108.8(2)
C26 N2 H2A 109.9
Co1 N2 H2A 109.9
C26 N2 H2B 109.9
Co1 N2 H2B 109.9
H2A N2 H2B 108.3
C28 N3 Co1 109.13(19)
C28 N3 H3A 109.9
Co1 N3 H3A 109.9
C28 N3 H3B 109.9
Co1 N3 H3B 109.9
H3A N3 H3B 108.3
C27 N4 Co1 109.29(19)
C27 N4 H4A 109.8
Co1 N4 H4A 109.8
C27 N4 H4B 109.8
Co1 N4 H4B 109.8
H4A N4 H4B 108.3
C31 N5 Co2 109.52(19)
C31 N5 H5A 109.8
Co2 N5 H5A 109.8
C31 N5 H5B 109.8
Co2 N5 H5B 109.8
H5A N5 H5B 108.2
C32 N6 Co2 110.07(19)
C32 N6 H6A 109.6
Co2 N6 H6A 109.6
C32 N6 H6B 109.6
Co2 N6 H6B 109.6
H6A N6 H6B 108.2
C36 N7 Co2 109.1(2)
C36 N7 H7A 109.9
Co2 N7 H7A 109.9
C36 N7 H7B 109.9
Co2 N7 H7B 109.9
H7A N7 H7B 108.3
C35 N8 Co2 108.9(2)
C35 N8 H8A 109.9
Co2 N8 H8A 109.9
C35 N8 H8B 109.9
Co2 N8 H8B 109.9
H8A N8 H8B 108.3
C39 N9 Co3 108.8(2)
C39 N9 H9A 109.9
Co3 N9 H9A 109.9
C39 N9 H9B 109.9
Co3 N9 H9B 109.9
H9A N9 H9B 108.3
C40 N10 Co3 109.1(2)
C40 N10 H10A 109.9
Co3 N10 H10A 109.9
C40 N10 H10B 109.9
Co3 N10 H10B 109.9
H10A N10 H10B 108.3
C41 N11 Co3 107.7(2)
C41 N11 H11A 110.2
Co3 N11 H11A 110.2
C41 N11 H11B 110.2
Co3 N11 H11B 110.2
H11A N11 H11B 108.5
C42 N12 Co3 108.5(2)
C42 N12 H12A 110.0
Co3 N12 H12A 110.0
C42 N12 H12B 110.0
Co3 N12 H12B 110.0
H12A N12 H12B 108.4
C45 N13 Co4 110.5(2)
C45 N13 H13A 109.6
Co4 N13 H13A 109.6
C45 N13 H13B 109.6
Co4 N13 H13B 109.6
H13A N13 H13B 108.1
C46 N14 Co4 108.5(2)
C46 N14 H14A 110.0
Co4 N14 H14A 110.0
C46 N14 H14B 110.0
Co4 N14 H14B 110.0
H14A N14 H14B 108.4
C48 N15 Co4 108.8(2)
C48 N15 H15A 109.9
Co4 N15 H15A 109.9
C48 N15 H15B 109.9
Co4 N15 H15B 109.9
H15A N15 H15B 108.3
C47 N16 Co4 107.3(2)
C47 N16 H16A 110.3
Co4 N16 H16A 110.3
C47 N16 H16B 110.3
Co4 N16 H16B 110.3
H16A N16 H16B 108.5
O1 S1 O2 113.98(16)
O1 S1 O3 111.78(15)
O2 S1 O3 112.96(15)
O1 S1 C1 106.02(15)
O2 S1 C1 105.42(15)
O3 S1 C1 105.86(16)
O6 S2 O4 113.5(2)
O6 S2 O5 111.93(19)
O4 S2 O5 110.77(19)
O6 S2 C12 106.10(17)
O4 S2 C12 107.06(18)
O5 S2 C12 107.05(16)
O9 S3 O8 111.1(2)
O9 S3 O7 112.3(2)
O8 S3 O7 112.5(2)
O9 S3 C13 108.51(19)
O8 S3 C13 105.32(18)
O7 S3 C13 106.70(17)
O11 S4 O12 114.40(15)
O11 S4 O10 113.34(16)
O12 S4 O10 111.36(15)
O11 S4 C24 105.97(16)
O12 S4 C24 106.09(16)
O10 S4 C24 104.76(15)
C3 C1 C2 120.0(3)
C3 C1 S1 120.8(3)
C2 C1 S1 119.1(3)
C4 C2 C1 119.4(3)
C4 C2 H2 120.3
C1 C2 H2 120.3
C1 C3 C5 120.5(3)
C1 C3 H3 119.7
C5 C3 H3 119.7
C2 C4 C6 120.7(3)
C2 C4 H4 119.6
C6 C4 H4 119.6
C3 C5 C6 120.4(3)
C3 C5 H5 119.8
C6 C5 H5 119.8
C5 C6 C4 118.9(3)
C5 C6 C7 120.2(3)
C4 C6 C7 120.9(3)
C9 C7 C8 119.2(3)
C9 C7 C6 122.0(3)
C8 C7 C6 118.8(3)
C10 C8 C7 120.4(3)
C10 C8 H8 119.8
C7 C8 H8 119.8
C7 C9 C11 120.3(3)
C7 C9 H9 119.8
C11 C9 H9 119.8
C8 C10 C12 119.9(4)
C8 C10 H10 120.1
C12 C10 H10 120.1
C12 C11 C9 119.7(3)
C12 C11 H11 120.2
C9 C11 H11 120.2
C11 C12 C10 120.5(3)
C11 C12 S2 120.5(3)
C10 C12 S2 119.0(3)
C15 C13 C14 120.1(3)
C15 C13 S3 119.5(3)
C14 C13 S3 120.3(3)
C13 C14 C16 119.9(4)
C13 C14 H14 120.0
C16 C14 H14 120.0
C13 C15 C17 119.7(3)
C13 C15 H15 120.2
C17 C15 H15 120.2
C18 C16 C14 120.3(3)
C18 C16 H16 119.9
C14 C16 H16 119.9
C18 C17 C15 120.8(4)
C18 C17 H17 119.6
C15 C17 H17 119.6
C16 C18 C17 119.2(3)
C16 C18 C19 120.1(3)
C17 C18 C19 120.7(3)
C20 C19 C21 118.9(3)
C20 C19 C18 119.9(3)
C21 C19 C18 121.2(3)
C19 C20 C22 120.7(3)
C19 C20 H20 119.7
C22 C20 H20 119.7
C23 C21 C19 120.5(3)
C23 C21 H21 119.7
C19 C21 H21 119.7
C24 C22 C20 119.8(3)
C24 C22 H22 120.1
C20 C22 H22 120.1
C21 C23 C24 120.5(3)
C21 C23 H23 119.8
C24 C23 H23 119.8
C22 C24 C23 119.6(3)
C22 C24 S4 120.1(3)
C23 C24 S4 120.1(3)
N1 C25 C26 106.8(3)
N1 C25 H25A 110.4
C26 C25 H25A 110.4
N1 C25 H25B 110.4
C26 C25 H25B 110.4
H25A C25 H25B 108.6
N2 C26 C25 107.0(3)
N2 C26 H26A 110.3
C25 C26 H26A 110.3
N2 C26 H26B 110.3
C25 C26 H26B 110.3
H26A C26 H26B 108.6
N4 C27 C28 106.7(3)
N4 C27 H27A 110.4
C28 C27 H27A 110.4
N4 C27 H27B 110.4
C28 C27 H27B 110.4
H27A C27 H27B 108.6
N3 C28 C27 105.7(3)
N3 C28 H28A 110.6
C27 C28 H28A 110.6
N3 C28 H28B 110.6
C27 C28 H28B 110.6
H28A C28 H28B 108.7
O15 C29 O13 125.1(3)
O15 C29 C30 121.2(3)
O13 C29 C30 113.7(3)
O16 C30 O14 124.3(3)
O16 C30 C29 121.6(3)
O14 C30 C29 114.1(3)
N5 C31 C32 106.0(3)
N5 C31 H31A 110.5
C32 C31 H31A 110.5
N5 C31 H31B 110.5
C32 C31 H31B 110.5
H31A C31 H31B 108.7
N6 C32 C31 106.1(3)
N6 C32 H32A 110.5
C31 C32 H32A 110.5
N6 C32 H32B 110.5
C31 C32 H32B 110.5
H32A C32 H32B 108.7
O19 C33 O17 125.4(3)
O19 C33 C34 120.6(3)
O17 C33 C34 114.0(3)
O20 C34 O18 124.8(3)
O20 C34 C33 121.3(3)
O18 C34 C33 113.9(3)
N8 C35 C36 106.2(3)
N8 C35 H35A 110.5
C36 C35 H35A 110.5
N8 C35 H35B 110.5
C36 C35 H35B 110.5
H35A C35 H35B 108.7
N7 C36 C35 107.2(3)
N7 C36 H36A 110.3
C35 C36 H36A 110.3
N7 C36 H36B 110.3
C35 C36 H36B 110.3
H36A C36 H36B 108.5
O24 C37 O21 125.5(3)
O24 C37 C38 120.7(3)
O21 C37 C38 113.8(3)
O23 C38 O22 125.3(3)
O23 C38 C37 121.2(3)
O22 C38 C37 113.5(3)
N9 C39 C40 107.6(3)
N9 C39 H39A 110.2
C40 C39 H39A 110.2
N9 C39 H39B 110.2
C40 C39 H39B 110.2
H39A C39 H39B 108.5
N10 C40 C39 107.0(3)
N10 C40 H40A 110.3
C39 C40 H40A 110.3
N10 C40 H40B 110.3
C39 C40 H40B 110.3
H40A C40 H40B 108.6
N11 C41 C42 105.9(3)
N11 C41 H41A 110.5
C42 C41 H41A 110.5
N11 C41 H41B 110.5
C42 C41 H41B 110.5
H41A C41 H41B 108.7
N12 C42 C41 107.1(3)
N12 C42 H42A 110.3
C41 C42 H42A 110.3
N12 C42 H42B 110.3
C41 C42 H42B 110.3
H42A C42 H42B 108.6
O26 C43 O27 125.6(3)
O26 C43 C44 121.0(3)
O27 C43 C44 113.4(3)
O25 C44 O28 124.7(3)
O25 C44 C43 121.1(3)
O28 C44 C43 114.2(3)
N13 C45 C46 108.2(3)
N13 C45 H45A 110.1
C46 C45 H45A 110.1
N13 C45 H45B 110.1
C46 C45 H45B 110.1
H45A C45 H45B 108.4
N14 C46 C45 108.2(4)
N14 C46 H46A 110.1
C45 C46 H46A 110.1
N14 C46 H46B 110.1
C45 C46 H46B 110.1
H46A C46 H46B 108.4
N16 C47 C48 106.6(3)
N16 C47 H47A 110.4
C48 C47 H47A 110.4
N16 C47 H47B 110.4
C48 C47 H47B 110.4
H47A C47 H47B 108.6
C47 C48 N15 106.6(3)
C47 C48 H48A 110.4
N15 C48 H48A 110.4
C47 C48 H48B 110.4
N15 C48 H48B 110.4
H48A C48 H48B 108.6
C29 O13 Co1 113.3(2)
C30 O14 Co1 112.6(2)
C33 O17 Co2 113.3(2)
C34 O18 Co2 112.7(2)
C37 O21 Co3 113.1(2)
C38 O22 Co3 112.7(2)
C43 O27 Co4 113.5(2)
C44 O28 Co4 112.4(2)
H101 O1W H102 104(3)
H201 O2W H202 110(3)
H301 O3W H302 112(3)
H401 O4W H402 100(2)
H501 O5W H502 106(2)
H601 O6W H602 110(3)
H701 O7W H702 102(2)

loop_
_geom_bond_atom_site_label_1
_geom_bond_atom_site_label_2
_geom_bond_distance
Co1 O13 1.913(2)
Co1 O14 1.924(2)
Co1 N3 1.928(3)
Co1 N1 1.938(3)
Co1 N4 1.949(3)
Co1 N2 1.958(3)
Co2 O17 1.914(2)
Co2 O18 1.929(2)
Co2 N5 1.929(3)
Co2 N8 1.935(3)
Co2 N6 1.949(3)
Co2 N7 1.954(3)
Co3 O22 1.899(2)
Co3 O21 1.902(2)
Co3 N10 1.945(3)
Co3 N11 1.947(3)
Co3 N9 1.955(3)
Co3 N12 1.956(3)
Co4 O27 1.895(2)
Co4 O28 1.915(2)
Co4 N15 1.932(3)
Co4 N14 1.950(3)
Co4 N16 1.957(3)
Co4 N13 1.970(3)
N1 C25 1.486(4)
N1 H1A 0.9200
N1 H1B 0.9200
N2 C26 1.484(4)
N2 H2A 0.9200
N2 H2B 0.9200
N3 C28 1.493(4)
N3 H3A 0.9200
N3 H3B 0.9200
N4 C27 1.483(4)
N4 H4A 0.9200
N4 H4B 0.9200
N5 C31 1.488(4)
N5 H5A 0.9200
N5 H5B 0.9200
N6 C32 1.488(4)
N6 H6A 0.9200
N6 H6B 0.9200
N7 C36 1.481(4)
N7 H7A 0.9200
N7 H7B 0.9200
N8 C35 1.490(4)
N8 H8A 0.9200
N8 H8B 0.9200
N9 C39 1.477(5)
N9 H9A 0.9200
N9 H9B 0.9200
N10 C40 1.492(4)
N10 H10A 0.9200
N10 H10B 0.9200
N11 C41 1.482(4)
N11 H11A 0.9200
N11 H11B 0.9200
N12 C42 1.493(5)
N12 H12A 0.9200
N12 H12B 0.9200
N13 C45 1.483(5)
N13 H13A 0.9200
N13 H13B 0.9200
N14 C46 1.476(5)
N14 H14A 0.9200
N14 H14B 0.9200
N15 C48 1.484(5)
N15 H15A 0.9200
N15 H15B 0.9200
N16 C47 1.479(5)
N16 H16A 0.9200
N16 H16B 0.9200
S1 O1 1.450(3)
S1 O2 1.450(3)
S1 O3 1.462(3)
S1 C1 1.781(3)
S2 O6 1.449(3)
S2 O4 1.455(3)
S2 O5 1.463(3)
S2 C12 1.776(3)
S3 O9 1.450(3)
S3 O8 1.451(3)
S3 O7 1.454(3)
S3 C13 1.776(3)
S4 O11 1.447(3)
S4 O12 1.462(3)
S4 O10 1.467(3)
S4 C24 1.781(3)
C1 C3 1.379(5)
C1 C2 1.398(5)
C2 C4 1.392(5)
C2 H2 0.9500
C3 C5 1.389(5)
C3 H3 0.9500
C4 C6 1.401(5)
C4 H4 0.9500
C5 C6 1.392(5)
C5 H5 0.9500
C6 C7 1.490(4)
C7 C9 1.390(5)
C7 C8 1.397(5)
C8 C10 1.384(5)
C8 H8 0.9500
C9 C11 1.395(5)
C9 H9 0.9500
C10 C12 1.385(5)
C10 H10 0.9500
C11 C12 1.380(5)
C11 H11 0.9500
C13 C15 1.382(6)
C13 C14 1.390(5)
C14 C16 1.393(5)
C14 H14 0.9500
C15 C17 1.391(5)
C15 H15 0.9500
C16 C18 1.388(5)
C16 H16 0.9500
C17 C18 1.390(5)
C17 H17 0.9500
C18 C19 1.495(5)
C19 C20 1.395(5)
C19 C21 1.400(5)
C20 C22 1.397(5)
C20 H20 0.9500
C21 C23 1.379(5)
C21 H21 0.9500
C22 C24 1.388(5)
C22 H22 0.9500
C23 C24 1.399(5)
C23 H23 0.9500
C25 C26 1.513(5)
C25 H25A 0.9900
C25 H25B 0.9900
C26 H26A 0.9900
C26 H26B 0.9900
C27 C28 1.512(5)
C27 H27A 0.9900
C27 H27B 0.9900
C28 H28A 0.9900
C28 H28B 0.9900
C29 O15 1.221(4)
C29 O13 1.298(4)
C29 C30 1.548(5)
C30 O16 1.224(4)
C30 O14 1.293(4)
C31 C32 1.507(5)
C31 H31A 0.9900
C31 H31B 0.9900
C32 H32A 0.9900
C32 H32B 0.9900
C33 O19 1.226(4)
C33 O17 1.291(4)
C33 C34 1.551(5)
C34 O20 1.229(4)
C34 O18 1.288(4)
C35 C36 1.504(5)
C35 H35A 0.9900
C35 H35B 0.9900
C36 H36A 0.9900
C36 H36B 0.9900
C37 O24 1.222(4)
C37 O21 1.286(4)
C37 C38 1.552(5)
C38 O23 1.223(4)
C38 O22 1.296(4)
C39 C40 1.509(6)
C39 H39A 0.9900
C39 H39B 0.9900
C40 H40A 0.9900
C40 H40B 0.9900
C41 C42 1.507(5)
C41 H41A 0.9900
C41 H41B 0.9900
C42 H42A 0.9900
C42 H42B 0.9900
C43 O26 1.222(4)
C43 O27 1.289(4)
C43 C44 1.550(5)
C44 O25 1.226(4)
C44 O28 1.287(4)
C45 C46 1.484(7)
C45 H45A 0.9900
C45 H45B 0.9900
C46 H46A 0.9900
C46 H46B 0.9900
C47 C48 1.480(5)
C47 H47A 0.9900
C47 H47B 0.9900
C48 H48A 0.9900
C48 H48B 0.9900
O1W H101 0.950(19)
O1W H102 0.955(19)
O2W H201 0.927(19)
O2W H202 0.928(19)
O3W H301 0.929(19)
O3W H302 0.936(19)
O4W H401 0.979(19)
O4W H402 0.989(19)
O5W H501 0.956(19)
O5W H502 0.954(19)
O6W H601 0.931(19)
O6W H602 0.937(19)
O7W H701 0.964(19)
O7W H702 0.983(19)
